data_1520079
loop_
_publ_author_name
'Li, Huan-Huan'
'Niu, Zheng'
'Chen, Long'
'Jiang, Hao-Bin'
'Wang, Ya-Ping'
'Cheng, Peng'

_publ_section_title
;
 Three luminescent metal--organic frameworks constructed from trinuclear
 zinc(ii) clusters and furan-2,5-dicarboxylate
;
_journal_issue 27
_journal_name_full CrystEngComm
_journal_page_first 5101
_journal_paper_doi 10.1039/C5CE00931F
_journal_volume 17
_journal_year 2015
_chemical_formula_moiety '0.25(C48 H16 O52 Zn12)'
_chemical_formula_sum 'C12 H0.25 O13 Zn3'
_chemical_formula_weight 548.48
_chemical_name_systematic
;
 ?
;
_space_group_crystal_system monoclinic
_space_group_IT_number 15
_space_group_name_Hall '-C 2yc'
_space_group_name_H-M_alt 'C 1 2/c 1'
_symmetry_space_group_name_Hall '-C 2yc'
_symmetry_space_group_name_H-M 'C 1 2/c 1'
_atom_sites_solution_hydrogens geom
_audit_creation_date 2014-09-10
_audit_creation_method
;
  Olex2 1.2
  (compiled 2012.05.09 svn.r2324, GUI svn.r4230)
;
_audit_update_record
;
2014-09-10 deposited with the CCDC.
2015-05-28 downloaded from the CCDC.
;
_cell_angle_alpha 90
_cell_angle_beta 105.429(11)
_cell_angle_gamma 90
_cell_formula_units_Z 4
_cell_length_a 17.1017(13)
_cell_length_b 13.7034(8)
_cell_length_c 10.0254(11)
_cell_measurement_reflns_used 1859
_cell_measurement_temperature 293(2)
_cell_measurement_theta_max 28.9641
_cell_measurement_theta_min 2.4668
_cell_volume 2264.8(4)
_computing_cell_refinement
;
CrysAlisPro, Oxford Diffraction Ltd.,
Version 1.171.34.44 (release 25-10-2010 CrysAlis171 .NET)
(compiled Oct 25 2010,18:11:34)
;
_computing_data_collection
;
CrysAlisPro, Oxford Diffraction Ltd.,
Version 1.171.34.44 (release 25-10-2010 CrysAlis171 .NET)
(compiled Oct 25 2010,18:11:34)
;
_computing_data_reduction
;
CrysAlisPro, Oxford Diffraction Ltd.,
Version 1.171.34.44 (release 25-10-2010 CrysAlis171 .NET)
(compiled Oct 25 2010,18:11:34)
;
_computing_molecular_graphics
;
O. V. Dolomanov, L. J. Bourhis, R. J. Gildea, J. A. K. Howard and H. Puschmann,
OLEX2: a complete structure solution, refinement and analysis program.
J. Appl. Cryst. (2009). 42, 339-341.
;
_computing_publication_material
;
O. V. Dolomanov, L. J. Bourhis, R. J. Gildea, J. A. K. Howard and H. Puschmann,
OLEX2: a complete structure solution, refinement and analysis program.
J. Appl. Cryst. (2009). 42, 339-341.
;
_computing_structure_refinement 'ShelXL (Sheldrick, 2008)'
_diffrn_ambient_temperature 293(2)
_diffrn_detector_area_resol_mean 16.2116
_diffrn_measured_fraction_theta_full 0.979
_diffrn_measured_fraction_theta_max 1.000
_diffrn_measurement_details
;
  1 omega  -14.00   91.00   1.0000    1.5000
omega____ theta____ kappa____ phi______ frames
    -       18.1935    0.0000    0.0000 105

  2 omega  -26.00    4.00   1.0000    1.5000
omega____ theta____ kappa____ phi______ frames
    -      -18.8185  -87.0000  -13.0000 30

  3 omega  -84.00    3.00   1.0000    1.5000
omega____ theta____ kappa____ phi______ frames
    -      -18.8185  -77.0000 -150.0000 87
;
_diffrn_measurement_device_type 'SuperNova, Single source at offset), Eos'
_diffrn_measurement_method '\w scans'
_diffrn_orient_matrix_UB_11 0.0273314000
_diffrn_orient_matrix_UB_12 -0.0162855000
_diffrn_orient_matrix_UB_13 0.0623064000
_diffrn_orient_matrix_UB_21 -0.0273410000
_diffrn_orient_matrix_UB_22 0.0159530000
_diffrn_orient_matrix_UB_23 0.0377703000
_diffrn_orient_matrix_UB_31 -0.0189496000
_diffrn_orient_matrix_UB_32 -0.0464713000
_diffrn_orient_matrix_UB_33 -0.0088153000
_diffrn_radiation_monochromator mirror
_diffrn_radiation_type 'Mo K\a'
_diffrn_radiation_wavelength 0.7107
_diffrn_reflns_av_R_equivalents 0.0371
_diffrn_reflns_av_unetI/netI 0.0642
_diffrn_reflns_laue_measured_fraction_full 0.979
_diffrn_reflns_laue_measured_fraction_max 1.000
_diffrn_reflns_limit_h_max 17
_diffrn_reflns_limit_h_min -20
_diffrn_reflns_limit_k_max 16
_diffrn_reflns_limit_k_min -11
_diffrn_reflns_limit_l_max 11
_diffrn_reflns_limit_l_min -10
_diffrn_reflns_number 4315
_diffrn_reflns_point_group_measured_fraction_full 0.979
_diffrn_reflns_point_group_measured_fraction_max 1.000
_diffrn_reflns_theta_full 25.242
_diffrn_reflns_theta_max 25.006
_diffrn_reflns_theta_min 2.471
_diffrn_source 'SuperNova (Mo) X-ray Source'
_exptl_absorpt_coefficient_mu 3.204
_exptl_absorpt_correction_T_max 1.00000
_exptl_absorpt_correction_T_min 0.79018
_exptl_absorpt_correction_type multi-scan
_exptl_absorpt_process_details
;
CrysAlisPro, Oxford Diffraction Ltd.,
Version 1.171.34.44 (release 25-10-2010 CrysAlis171 .NET)
(compiled Oct 25 2010,18:11:34)
Empirical absorption correction using spherical harmonics,
 implemented in SCALE3 ABSPACK scaling algorithm.
;
_exptl_crystal_colour colourless
_exptl_crystal_colour_primary colourless
_exptl_crystal_density_diffrn 1.609
_exptl_crystal_description block
_exptl_crystal_F_000 1065
_exptl_crystal_size_max 0.2
_exptl_crystal_size_mid 0.2
_exptl_crystal_size_min 0.2
_platon_squeeze_details
;
;
_refine_diff_density_max 1.297
_refine_diff_density_min -1.306
_refine_diff_density_rms 0.126
_refine_ls_extinction_method none
_refine_ls_goodness_of_fit_ref 1.121
_refine_ls_hydrogen_treatment constr
_refine_ls_matrix_type full
_refine_ls_number_parameters 132
_refine_ls_number_reflns 2003
_refine_ls_number_restraints 6
_refine_ls_restrained_S_all 1.128
_refine_ls_R_factor_all 0.0731
_refine_ls_R_factor_gt 0.0604
_refine_ls_shift/su_max 0.000
_refine_ls_shift/su_mean 0.000
_refine_ls_structure_factor_coef Fsqd
_refine_ls_weighting_details 'w=1/[\s^2^(Fo^2^)+(0.0553P)^2^+14.6734P] where P=(Fo^2^+2Fc^2^)/3'
_refine_ls_weighting_scheme calc
_refine_ls_wR_factor_gt 0.1414
_refine_ls_wR_factor_ref 0.1478
_reflns_Friedel_coverage 0.000
_reflns_number_gt 1629
_reflns_number_total 2003
_reflns_threshold_expression 'I > 2\s(I)'
_cod_data_source_file c5ce00931f2.cif
_cod_data_source_block p101218f
_cod_depositor_comments 'Adding full bibliography for 1520079--1520081.cif.'
_cod_original_cell_volume 2264.8(3)
_cod_database_code 1520079
_chemical_oxdiff_formula C12ZN1
_chemical_oxdiff_usercomment 2010120113
_reflns_odcompleteness_completeness 99.88
_reflns_odcompleteness_iscentric 1
_reflns_odcompleteness_theta 26.32
_olex2_refinement_description
;
1. Fixed Uiso
 At 1.2 times of:
  All C(H) groups
2. Uiso/Uaniso restraints and constraints
Uanis(O7) \\sim Ueq: with sigma of 0.01 and sigma for terminal atoms of 0.01
3. Others
 Fixed Sof: Zn2(0.5)
4.a Aromatic/amide H refined with riding coordinates:
 C3(H3), C4(H4)
;
_shelx_estimated_absorpt_t_max 0.567
_shelx_estimated_absorpt_t_min 0.567
_shelx_space_group_comment
;
The symmetry employed for this shelxl refinement is uniquely defined
by the following loop, which should always be used as a source of
symmetry information in preference to the above space-group names.
They are only intended as comments.
;
_shelxl_version_number 2014-3

loop_
_space_group_symop_operation_xyz
'x, y, z'
'-x, y, -z+1/2'
'x+1/2, y+1/2, z'
'-x+1/2, y+1/2, -z+1/2'
'-x, -y, -z'
'x, -y, z-1/2'
'-x+1/2, -y+1/2, -z'
'x+1/2, -y+1/2, z-1/2'

loop_
_atom_site_label
_atom_site_type_symbol
_atom_site_fract_x
_atom_site_fract_y
_atom_site_fract_z
_atom_site_U_iso_or_equiv
_atom_site_adp_type
_atom_site_occupancy
_atom_site_site_symmetry_order
_atom_site_calc_flag
_atom_site_refinement_flags_posn
_atom_site_refinement_flags_adp
_atom_site_refinement_flags_occupancy
Zn1 Zn 0.02874(5) 0.11544(5) -0.39704(8) 0.0249(3) Uani 1 1 d . . .
Zn2 Zn -0.47720(9) 0.39908(10) -0.2432(3) 0.0314(6) Uani 0.5 1 d . . .
O1 O -0.3991(3) 0.4973(4) -0.4470(5) 0.0477(15) Uani 1 1 d . . .
O2 O -0.3600(3) 0.4121(4) -0.2500(5) 0.0418(13) Uani 1 1 d . . .
O3 O -0.2324(3) 0.3390(3) -0.3255(5) 0.0302(11) Uani 1 1 d . . .
O4 O -0.1203(3) 0.1991(4) -0.2177(5) 0.0383(13) Uani 1 1 d . . .
O5 O -0.0640(3) 0.2192(4) -0.3961(5) 0.0436(14) Uani 1 1 d . . .
O6 O 0.0278(3) 0.1691(3) -0.5797(4) 0.0322(11) Uani 1 1 d . . .
O7 O 0.0000 0.0361(5) -0.2500 0.054(2) Uani 1 2 d S TU P
C1 C -0.3511(4) 0.4410(5) -0.3639(7) 0.0330(16) Uani 1 1 d . . .
C2 C -0.2805(4) 0.4078(5) -0.4070(7) 0.0324(17) Uani 1 1 d . . .
C3 C -0.2540(4) 0.4264(6) -0.5212(8) 0.0380(17) Uani 1 1 d . . .
H3 H -0.2765 0.4696 -0.5926 0.046 Uiso 1 1 calc R . .
C4 C -0.1844(5) 0.3655(6) -0.5086(8) 0.045(2) Uani 1 1 d . . .
H4 H -0.1521 0.3621 -0.5699 0.054 Uiso 1 1 calc R . .
C5 C -0.1746(4) 0.3139(5) -0.3905(7) 0.0333(17) Uani 1 1 d . . .
C6 C -0.1141(4) 0.2375(5) -0.3287(7) 0.0342(17) Uani 1 1 d . . .

loop_
_atom_site_aniso_label
_atom_site_aniso_U_11
_atom_site_aniso_U_22
_atom_site_aniso_U_33
_atom_site_aniso_U_23
_atom_site_aniso_U_13
_atom_site_aniso_U_12
Zn1 0.0257(4) 0.0290(4) 0.0221(4) 0.0018(3) 0.0098(3) 0.0031(3)
Zn2 0.0491(16) 0.0256(7) 0.0226(9) 0.0034(8) 0.0149(14) 0.0063(6)
O1 0.054(3) 0.055(3) 0.040(3) 0.017(3) 0.023(3) 0.032(3)
O2 0.038(3) 0.059(3) 0.029(3) 0.013(3) 0.012(2) 0.026(3)
O3 0.023(2) 0.040(3) 0.027(3) 0.006(2) 0.008(2) 0.010(2)
O4 0.033(3) 0.057(3) 0.028(3) 0.011(2) 0.015(2) 0.015(2)
O5 0.033(3) 0.069(4) 0.031(3) 0.009(3) 0.013(2) 0.023(3)
O6 0.048(3) 0.031(3) 0.020(3) 0.0022(19) 0.015(2) 0.003(2)
O7 0.079(5) 0.034(4) 0.070(5) 0.000 0.057(4) 0.000
C1 0.032(4) 0.036(4) 0.032(4) -0.003(3) 0.010(3) 0.009(3)
C2 0.034(4) 0.038(4) 0.024(4) 0.006(3) 0.006(3) 0.016(3)
C3 0.031(4) 0.048(4) 0.031(4) 0.010(4) 0.003(3) 0.007(4)
C4 0.036(4) 0.068(6) 0.036(5) 0.013(4) 0.017(4) 0.013(4)
C5 0.028(4) 0.047(4) 0.028(4) 0.000(3) 0.013(3) 0.010(3)
C6 0.026(4) 0.048(4) 0.025(4) -0.006(3) 0.000(3) 0.008(3)

loop_
_atom_type_symbol
_atom_type_description
_atom_type_scat_dispersion_real
_atom_type_scat_dispersion_imag
_atom_type_scat_source
C C 0.0033 0.0016 'International Tables Vol C Tables 4.2.6.8 and 6.1.1.4'
O O 0.0106 0.0060 'International Tables Vol C Tables 4.2.6.8 and 6.1.1.4'
Zn Zn 0.2839 1.4301 'International Tables Vol C Tables 4.2.6.8 and 6.1.1.4'
H H 0.0000 0.0000 'International Tables Vol C Tables 4.2.6.8 and 6.1.1.4'

loop_
_geom_angle_atom_site_label_1
_geom_angle_atom_site_label_2
_geom_angle_atom_site_label_3
_geom_angle
_geom_angle_site_symmetry_1
_geom_angle_site_symmetry_3
O4 Zn1 O1 98.7(2) 2_554 3_545
O4 Zn1 O5 94.8(2) 2_554 .
O5 Zn1 O1 165.1(2) . 3_545
O6 Zn1 O1 85.88(18) . 3_545
O6 Zn1 O4 97.52(19) . 2_554
O6 Zn1 O5 86.18(19) . .
O6 Zn1 O7 161.35(17) . .
O7 Zn1 O1 91.8(2) . 3_545
O7 Zn1 O4 101.12(17) . 2_554
O7 Zn1 O5 91.73(19) . .
Zn2 Zn2 O2 167.1(4) 2_454 .
Zn2 Zn2 O6 69.8(3) 2_454 7_454
Zn2 Zn2 O6 87.9(4) 2_454 8_456
Zn2 Zn2 O7 78.63(6) 2_454 3_455
O6 Zn2 O2 105.0(2) 8_456 .
O6 Zn2 O2 102.1(2) 7_454 .
O6 Zn2 O6 117.1(3) 8_456 7_454
O6 Zn2 O7 118.86(18) 8_456 3_455
O7 Zn2 O2 96.07(17) 3_455 .
O7 Zn2 O6 113.10(17) 3_455 7_454
C1 O1 Zn1 127.7(5) . 3_455
C1 O2 Zn2 114.7(5) . .
C5 O3 C2 106.6(5) . .
C6 O4 Zn1 120.2(4) . 2_554
C6 O5 Zn1 139.0(5) . .
Zn1 O6 Zn2 123.3(2) . 7_454
Zn2 O6 Zn1 128.1(3) 8 .
Zn2 O6 Zn2 22.30(10) 8 7_454
Zn1 O7 Zn1 114.0(3) . 2_554
Zn2 O7 Zn1 118.21(16) 4_444 2_554
Zn2 O7 Zn1 118.21(16) 3_545 .
Zn2 O7 Zn1 126.55(19) 4_444 .
Zn2 O7 Zn1 126.55(19) 3_545 2_554
Zn2 O7 Zn2 22.73(12) 4_444 3_545
O1 C1 C2 116.0(6) . .
O2 C1 O1 125.3(6) . .
O2 C1 C2 118.7(6) . .
O3 C2 C1 116.8(6) . .
C3 C2 O3 110.4(6) . .
C3 C2 C1 132.6(7) . .
C2 C3 H3 127.1 . .
C2 C3 C4 105.8(6) . .
C4 C3 H3 127.1 . .
C3 C4 H4 126.6 . .
C5 C4 C3 106.7(6) . .
C5 C4 H4 126.6 . .
O3 C5 C6 119.4(6) . .
C4 C5 O3 110.5(6) . .
C4 C5 C6 130.1(6) . .
O4 C6 C5 116.7(6) . .
O5 C6 O4 128.6(7) . .
O5 C6 C5 114.7(6) . .

loop_
_geom_bond_atom_site_label_1
_geom_bond_atom_site_label_2
_geom_bond_distance
_geom_bond_site_symmetry_2
Zn1 O1 2.173(5) 3_545
Zn1 O4 2.032(5) 2_554
Zn1 O5 2.132(5) .
Zn1 O6 1.970(4) .
Zn1 O7 1.995(4) .
Zn2 Zn2 0.755(3) 2_454
Zn2 O2 2.032(5) .
Zn2 O6 1.868(5) 8_456
Zn2 O6 1.989(5) 7_454
Zn2 O7 1.915(7) 3_455
O1 Zn1 2.173(5) 3_455
O1 C1 1.265(8) .
O2 C1 1.255(8) .
O3 C2 1.369(8) .
O3 C5 1.365(7) .
O4 Zn1 2.032(5) 2_554
O4 C6 1.260(8) .
O5 C6 1.249(8) .
O6 Zn2 1.989(5) 7_454
O6 Zn2 1.868(5) 8
O7 Zn1 1.995(4) 2_554
O7 Zn2 1.916(7) 3_545
O7 Zn2 1.916(7) 4_444
C1 C2 1.460(9) .
C2 C3 1.363(10) .
C3 H3 0.9300 .
C3 C4 1.432(10) .
C4 H4 0.9300 .
C4 C5 1.351(10) .
C5 C6 1.487(10) .

loop_
_geom_torsion_atom_site_label_1
_geom_torsion_atom_site_label_2
_geom_torsion_atom_site_label_3
_geom_torsion_atom_site_label_4
_geom_torsion
_geom_torsion_site_symmetry_1
Zn1 O1 C1 O2 33.1(11) 3_455
Zn1 O1 C1 C2 -147.2(5) 3_455
Zn1 O4 C6 O5 13.8(11) 2_554
Zn1 O4 C6 C5 -167.3(5) 2_554
Zn1 O5 C6 O4 8.0(13) .
Zn1 O5 C6 C5 -171.0(5) .
Zn2 O2 C1 O1 30.6(10) .
Zn2 O2 C1 C2 -149.1(5) .
O1 C1 C2 O3 -173.4(6) .
O1 C1 C2 C3 1.0(13) .
O2 C1 C2 O3 6.3(10) .
O2 C1 C2 C3 -179.3(8) .
O3 C2 C3 C4 -0.6(9) .
O3 C5 C6 O4 0.5(10) .
O3 C5 C6 O5 179.5(6) .
C1 C2 C3 C4 -175.2(8) .
C2 O3 C5 C4 0.8(8) .
C2 O3 C5 C6 -178.1(6) .
C2 C3 C4 C5 1.0(9) .
C3 C4 C5 O3 -1.1(9) .
C3 C4 C5 C6 177.6(7) .
C4 C5 C6 O4 -178.2(8) .
C4 C5 C6 O5 0.9(12) .
C5 O3 C2 C1 175.5(6) .
C5 O3 C2 C3 -0.1(8) .

loop_
_platon_squeeze_void_nr
_platon_squeeze_void_average_x
_platon_squeeze_void_average_y
_platon_squeeze_void_average_z
_platon_squeeze_void_volume
_platon_squeeze_void_count_electrons
_platon_squeeze_void_content
1 0.455 -0.028 -0.023 821 209 ' '
